data_4100381
_journal_name_full 'Journal of the American Chemical Society'
_journal_year 2005
_chemical_formula_moiety 'C60 H48 S2'
_chemical_formula_sum 'C60 H48 S2'
_chemical_formula_weight 833.10
_space_group_IT_number 15
_symmetry_cell_setting monoclinic
_symmetry_space_group_name_Hall '-C 2yc'
_symmetry_space_group_name_H-M 'C 1 2/c 1'
_cell_angle_alpha 90.00
_cell_angle_beta 99.940(10)
_cell_angle_gamma 90.00
_cell_formula_units_Z 4
_cell_length_a 26.021(2)
_cell_length_b 9.9860(10)
_cell_length_c 16.950(2)
_cell_measurement_temperature 446(2)
_cell_volume 4338.3(7)
_diffrn_ambient_temperature 446(2)
_exptl_crystal_density_diffrn 1.276
_cod_original_sg_symbol_H-M 'C 2/c'
_cod_database_code 4100381

loop_
_symmetry_equiv_pos_as_xyz
'x, y, z'
'-x, y, -z+1/2'
'x+1/2, y+1/2, z'
'-x+1/2, y+1/2, -z+1/2'
'-x, -y, -z'
'x, -y, z-1/2'
'-x+1/2, -y+1/2, -z'
'x+1/2, -y+1/2, z-1/2'

loop_
_atom_site_label
_atom_site_type_symbol
_atom_site_fract_x
_atom_site_fract_y
_atom_site_fract_z
_atom_site_U_iso_or_equiv
_atom_site_adp_type
_atom_site_occupancy
_atom_site_calc_flag
_atom_site_refinement_flags
_atom_site_disorder_assembly
_atom_site_disorder_group
C01 C 0.59900(6) -0.14951(14) 0.45061(9) 0.0185(3) Uani 1 d . . .
C02 C 0.58734(6) -0.18627(14) 0.36950(9) 0.0184(3) Uani 1 d . . .
C021 C 0.58660(7) -0.31658(15) 0.33977(10) 0.0230(3) Uani 1 d . . .
H021 H 0.5972(8) -0.3838(18) 0.3770(12) 0.024(5) Uiso 1 d . . .
C022 C 0.57359(8) -0.36041(15) 0.26077(11) 0.0267(4) Uani 1 d . . .
H022 H 0.5762(8) -0.4552(19) 0.2533(11) 0.026(5) Uiso 1 d . . .
C023 C 0.55792(8) -0.28612(17) 0.19178(11) 0.0277(4) Uani 1 d . . .
H023 H 0.5470(9) -0.343(2) 0.1448(13) 0.038(6) Uiso 1 d . . .
C03 C 0.57499(6) -0.05996(14) 0.32269(9) 0.0181(3) Uani 1 d . . .
C031 C 0.55972(7) -0.04823(15) 0.24036(9) 0.0211(3) Uani 1 d . . .
H031 H 0.5528(7) 0.0455(17) 0.2229(11) 0.018(4) Uiso 1 d . . .
C032 C 0.55195(8) -0.14818(16) 0.18196(11) 0.0254(3) Uani 1 d . . .
H032 H 0.5408(9) -0.122(2) 0.1308(13) 0.032(5) Uiso 1 d . . .
C04 C 0.58027(6) 0.04618(13) 0.37849(9) 0.0185(3) Uani 1 d . . .
C05 C 0.57024(7) 0.19393(14) 0.36049(10) 0.0194(3) Uani 1 d . . .
H05 H 0.5633(8) 0.207(2) 0.2989(12) 0.032(5) Uiso 1 d . . .
C06 C 0.52003(7) 0.24273(14) 0.38418(10) 0.0202(3) Uani 1 d . . .
C07 C 0.49345(8) 0.35781(19) 0.36141(15) 0.0408(5) Uani 1 d . . .
H07 H 0.5067(10) 0.417(2) 0.3276(15) 0.051(7) Uiso 1 d . . .
C08 C 0.44715(8) 0.37178(19) 0.39373(15) 0.0419(5) Uani 1 d . . .
H08 H 0.4197(10) 0.442(2) 0.3818(15) 0.052(7) Uiso 1 d . . .
C09 C 0.43779(6) 0.26778(14) 0.44116(10) 0.0207(3) Uani 1 d . . .
C10 C 0.39022(7) 0.24550(14) 0.47947(9) 0.0198(3) Uani 1 d . . .
H10 H 0.3809(8) 0.3380(18) 0.5005(11) 0.022(5) Uiso 1 d . . .
C11 C 0.59543(7) -0.00919(14) 0.45490(10) 0.0199(3) Uani 1 d . . .
H11 H 0.6021(8) 0.0391(18) 0.5010(12) 0.026(5) Uiso 1 d . . .
S12 S 0.487429(17) 0.15251(3) 0.44668(2) 0.02203(11) Uani 1 d . . .
C13 C 0.61791(6) 0.27587(13) 0.39744(10) 0.0207(3) Uani 1 d . . .
C14 C 0.65842(8) 0.29141(17) 0.35419(12) 0.0317(4) Uani 1 d . . .
H14 H 0.6545(8) 0.2566(19) 0.2965(13) 0.032(5) Uiso 1 d . . .
C15 C 0.70517(8) 0.35123(17) 0.38957(13) 0.0345(4) Uani 1 d . . .
H15 H 0.7330(9) 0.3579(19) 0.3561(12) 0.033(5) Uiso 1 d . . .
C16 C 0.71264(7) 0.39690(15) 0.46828(12) 0.0293(4) Uani 1 d . . .
C17 C 0.67103(7) 0.38650(15) 0.50906(11) 0.0259(4) Uani 1 d . . .
H17 H 0.6737(8) 0.4123(19) 0.5647(12) 0.028(5) Uiso 1 d . . .
C18 C 0.62419(7) 0.32669(15) 0.47444(10) 0.0225(3) Uani 1 d . . .
H18 H 0.5971(8) 0.3209(18) 0.5041(11) 0.024(5) Uiso 1 d . . .
C19 C 0.76484(7) 0.45264(17) 0.50759(15) 0.0383(5) Uani 1 d . . .
H19A H 0.7885 0.4518 0.4699 0.058 Uiso 1 calc R . .
H19B H 0.7788 0.3986 0.5531 0.058 Uiso 1 calc R . .
H19C H 0.7604 0.5429 0.5247 0.058 Uiso 1 calc R . .
C20 C 0.34326(7) 0.20492(15) 0.41694(10) 0.0213(3) Uani 1 d . . .
C21 C 0.34643(8) 0.10636(18) 0.35940(11) 0.0271(4) Uani 1 d . . .
H21 H 0.3807(9) 0.064(2) 0.3579(13) 0.034(5) Uiso 1 d . . .
C22 C 0.30340(8) 0.0727(2) 0.30290(11) 0.0338(4) Uani 1 d . . .
H22 H 0.3066(9) 0.004(2) 0.2629(13) 0.042(6) Uiso 1 d . . .
C23 C 0.25564(8) 0.1373(2) 0.30095(12) 0.0356(4) Uani 1 d . . .
C24 C 0.25223(8) 0.2340(2) 0.35865(13) 0.0369(4) Uani 1 d . . .
H24 H 0.2217(10) 0.284(3) 0.3597(15) 0.057(7) Uiso 1 d . . .
C25 C 0.29533(8) 0.26654(17) 0.41640(12) 0.0301(4) Uani 1 d . . .
H25 H 0.2930(8) 0.3298(19) 0.4560(13) 0.029(5) Uiso 1 d . . .
C26 C 0.20938(10) 0.1036(3) 0.23755(15) 0.0544(6) Uani 1 d . . .
H26A H 0.2190 0.0351 0.2031 0.082 Uiso 1 calc R . .
H26B H 0.1984 0.1821 0.2065 0.082 Uiso 1 calc R . .
H26C H 0.1813 0.0720 0.2626 0.082 Uiso 1 calc R . .

loop_
_atom_site_aniso_label
_atom_site_aniso_U_11
_atom_site_aniso_U_22
_atom_site_aniso_U_33
_atom_site_aniso_U_23
_atom_site_aniso_U_13
_atom_site_aniso_U_12
C01 0.0201(8) 0.0173(6) 0.0178(7) 0.0018(5) 0.0024(6) -0.0001(5)
C02 0.0194(8) 0.0164(6) 0.0196(7) -0.0008(5) 0.0037(6) -0.0022(5)
C021 0.0271(9) 0.0175(6) 0.0251(8) -0.0008(6) 0.0064(7) -0.0014(6)
C022 0.0336(10) 0.0192(7) 0.0282(9) -0.0057(6) 0.0076(8) -0.0033(6)
C023 0.0332(10) 0.0270(7) 0.0237(8) -0.0087(6) 0.0073(8) -0.0061(7)
C03 0.0199(8) 0.0165(6) 0.0180(7) -0.0004(5) 0.0038(6) -0.0027(5)
C031 0.0238(8) 0.0210(6) 0.0186(7) 0.0010(5) 0.0041(6) -0.0025(6)
C032 0.0328(10) 0.0260(7) 0.0181(8) -0.0014(6) 0.0060(7) -0.0025(7)
C04 0.0228(8) 0.0152(6) 0.0178(7) 0.0002(5) 0.0039(6) -0.0027(5)
C05 0.0246(8) 0.0156(6) 0.0181(7) 0.0029(5) 0.0040(6) -0.0033(5)
C06 0.0227(8) 0.0173(6) 0.0202(7) 0.0041(5) 0.0028(6) -0.0040(5)
C07 0.0290(11) 0.0332(9) 0.0636(14) 0.0302(9) 0.0173(10) 0.0058(7)
C08 0.0286(11) 0.0300(9) 0.0699(15) 0.0289(9) 0.0161(10) 0.0093(8)
C09 0.0214(8) 0.0158(6) 0.0238(8) 0.0039(5) 0.0014(7) -0.0006(5)
C10 0.0229(8) 0.0162(6) 0.0201(7) 0.0028(5) 0.0033(7) 0.0009(5)
C11 0.0258(9) 0.0154(6) 0.0180(7) -0.0008(5) 0.0025(7) -0.0032(6)
S12 0.0286(2) 0.01544(15) 0.0239(2) 0.00586(13) 0.00978(17) 0.00229(14)
C13 0.0227(8) 0.0140(6) 0.0265(8) 0.0014(5) 0.0074(7) -0.0014(5)
C14 0.0357(11) 0.0252(7) 0.0379(11) -0.0030(7) 0.0170(9) -0.0075(7)
C15 0.0296(10) 0.0269(8) 0.0516(12) -0.0016(8) 0.0196(10) -0.0038(7)
C16 0.0225(9) 0.0140(6) 0.0511(12) 0.0009(7) 0.0055(8) -0.0013(6)
C17 0.0266(9) 0.0186(6) 0.0309(9) -0.0010(6) 0.0004(8) -0.0011(6)
C18 0.0230(9) 0.0194(6) 0.0257(8) -0.0002(6) 0.0057(7) -0.0020(6)
C19 0.0221(10) 0.0216(7) 0.0698(15) 0.0030(8) 0.0036(10) -0.0007(7)
C20 0.0218(8) 0.0223(7) 0.0203(8) 0.0044(6) 0.0046(7) -0.0011(6)
C21 0.0255(9) 0.0330(8) 0.0235(8) -0.0019(7) 0.0065(7) -0.0016(7)
C22 0.0324(11) 0.0462(10) 0.0227(9) -0.0025(8) 0.0046(8) -0.0066(8)
C23 0.0291(11) 0.0491(11) 0.0273(9) 0.0062(8) 0.0009(8) -0.0059(8)
C24 0.0249(10) 0.0399(10) 0.0442(12) 0.0064(9) 0.0012(9) 0.0036(8)
C25 0.0288(10) 0.0270(8) 0.0342(10) 0.0032(7) 0.0046(8) 0.0038(7)
C26 0.0392(14) 0.0823(17) 0.0367(12) 0.0031(12) -0.0073(11) -0.0097(12)

loop_
_geom_bond_atom_site_label_1
_geom_bond_atom_site_label_2
_geom_bond_distance
_geom_bond_site_symmetry_2
_geom_bond_publ_flag
C01 C02 1.405(2) . ?
C01 C11 1.407(2) . ?
C01 C10 1.512(2) 5_656 ?
C02 C021 1.394(2) . ?
C02 C03 1.495(2) . ?
C021 C022 1.394(2) . ?
C021 H021 0.930(19) . ?
C022 C023 1.386(3) . ?
C022 H022 0.958(18) . ?
C023 C032 1.393(2) . ?
C023 H023 0.98(2) . ?
C03 C031 1.388(2) . ?
C03 C04 1.411(2) . ?
C031 C032 1.396(2) . ?
C031 H031 0.988(17) . ?
C032 H032 0.90(2) . ?
C04 C11 1.401(2) . ?
C04 C05 1.5200(19) . ?
C05 C06 1.512(2) . ?
C05 C13 1.527(2) . ?
C05 H05 1.04(2) . ?
C06 C07 1.362(2) . ?
C06 S12 1.7215(15) . ?
C07 C08 1.414(3) . ?
C07 H07 0.93(3) . ?
C08 C09 1.361(2) . ?
C08 H08 1.00(2) . ?
C09 C10 1.510(2) . ?
C09 S12 1.7207(16) . ?
C10 C01 1.512(2) 5_656 ?
C10 C20 1.528(2) . ?
C10 H10 1.034(18) . ?
C11 H11 0.909(19) . ?
C13 C18 1.383(2) . ?
C13 C14 1.393(2) . ?
C14 C15 1.394(3) . ?
C14 H14 1.03(2) . ?
C15 C16 1.391(3) . ?
C15 H15 1.00(2) . ?
C16 C17 1.386(3) . ?
C16 C19 1.512(3) . ?
C17 C18 1.393(2) . ?
C17 H17 0.97(2) . ?
C18 H18 0.93(2) . ?
C19 H19A 0.9600 . ?
C19 H19B 0.9600 . ?
C19 H19C 0.9600 . ?
C20 C25 1.389(2) . ?
C20 C21 1.398(2) . ?
C21 C22 1.383(3) . ?
C21 H21 0.99(2) . ?
C22 C23 1.396(3) . ?
C22 H22 0.98(2) . ?
C23 C24 1.388(3) . ?
C23 C26 1.507(3) . ?
C24 C25 1.394(3) . ?
C24 H24 0.94(3) . ?
C25 H25 0.93(2) . ?
C26 H26A 0.9600 . ?
C26 H26B 0.9600 . ?
C26 H26C 0.9600 . ?
